data_7125313
loop_
_publ_author_name
'Chen, Di-Ming'
'Tian, Jia-Yue'
'Wang, Zhuo-Wei'
'Liu, Chun-Sen'
'Chen, Min'
'Du, Miao'

_publ_section_title
;
 An anionic Na(i)-organic framework platform: separation of organic dyes
 and post-modification for highly sensitive detection of picric acid.
;
_journal_issue 77
_journal_name_full 'Chemical communications (Cambridge, England)'
_journal_page_first 10668
_journal_page_last 10671
_journal_paper_doi 10.1039/c7cc06073d
_journal_volume 53
_journal_year 2017
_chemical_formula_moiety 'C24 H12 N3 Na2.58333 O6'
_chemical_formula_sum 'C24 H12 N3 Na2.58333 O6'
_chemical_formula_weight 497.76
_space_group_crystal_system cubic
_space_group_IT_number 219
_space_group_name_Hall 'F -4a 2 3'
_space_group_name_H-M_alt 'F -4 3 c'
_atom_sites_solution_hydrogens geom
_audit_block_doi 10.5517/ccdc.csd.cc1m74pp
_audit_creation_date 2016-07-08
_audit_creation_method
;
Olex2 1.2
(compiled 2016.02.19 svn.r3266 for OlexSys, GUI svn.r5155)
;
_audit_update_record
;
2016-07-28 deposited with the CCDC.
2017-08-29 downloaded from the CCDC.
;
_cell_angle_alpha 90
_cell_angle_beta 90
_cell_angle_gamma 90
_cell_formula_units_Z 96
_cell_length_a 48.1642(8)
_cell_length_b 48.1642(8)
_cell_length_c 48.1642(8)
_cell_measurement_reflns_used 2696
_cell_measurement_temperature 293(2)
_cell_measurement_theta_max 71.3310
_cell_measurement_theta_min 4.1210
_cell_volume 111731(3)
_computing_cell_refinement
;
CrysAlisPro, Agilent Technologies,
Version 1.171.36.32 (release 02-08-2013 CrysAlis171 .NET)
(compiled Aug  2 2013,16:46:58)
;
_computing_data_collection
;
CrysAlisPro, Agilent Technologies,
Version 1.171.36.32 (release 02-08-2013 CrysAlis171 .NET)
(compiled Aug  2 2013,16:46:58)
;
_computing_data_reduction
;
CrysAlisPro, Agilent Technologies,
Version 1.171.36.32 (release 02-08-2013 CrysAlis171 .NET)
(compiled Aug  2 2013,16:46:58)
;
_computing_molecular_graphics 'Olex2 (Dolomanov et al., 2009)'
_computing_publication_material 'Olex2 (Dolomanov et al., 2009)'
_computing_structure_refinement 'ShelXL (Sheldrick, 2015)'
_computing_structure_solution 'SHELXS-97 (Sheldrick, 1990)'
_diffrn_ambient_temperature 293(2)
_diffrn_detector_area_resol_mean 16.2542
_diffrn_measured_fraction_theta_full 0.989
_diffrn_measured_fraction_theta_max 0.975
_diffrn_measurement_details
;
#__ type_ start__ end____ width___ exp.time_
  1 omega  -63.00  -33.00   1.0000   40.0000
omega____ theta____ kappa____ phi______ frames
    -        0.0000  178.0000   30.0000 30

#__ type_ start__ end____ width___ exp.time_
  2 omega   44.00  104.00   1.0000  160.0000
omega____ theta____ kappa____ phi______ frames
    -       55.0974 -125.0000  -60.0000 60

#__ type_ start__ end____ width___ exp.time_
  3 omega   38.00  110.00   1.0000  160.0000
omega____ theta____ kappa____ phi______ frames
    -      110.1947 -111.0000  -30.0000 72

#__ type_ start__ end____ width___ exp.time_
  4 omega   52.00   92.00   1.0000  160.0000
omega____ theta____ kappa____ phi______ frames
    -      110.1947  -37.0000  120.0000 40
;
_diffrn_measurement_device_type 'Xcalibur, Eos, Gemini'
_diffrn_measurement_method '\w scans'
_diffrn_orient_matrix_UB_11 -0.0597963000
_diffrn_orient_matrix_UB_12 -0.0121903000
_diffrn_orient_matrix_UB_13 0.0200644000
_diffrn_orient_matrix_UB_21 0.0153225000
_diffrn_orient_matrix_UB_22 -0.0617584000
_diffrn_orient_matrix_UB_23 0.0079557000
_diffrn_orient_matrix_UB_31 0.0176669000
_diffrn_orient_matrix_UB_32 0.0120972000
_diffrn_orient_matrix_UB_33 0.0604861000
_diffrn_radiation_monochromator graphite
_diffrn_radiation_type CuK\a
_diffrn_radiation_wavelength 1.54184
_diffrn_reflns_av_R_equivalents 0.0604
_diffrn_reflns_av_unetI/netI 0.0594
_diffrn_reflns_Laue_measured_fraction_full 0.989
_diffrn_reflns_Laue_measured_fraction_max 0.975
_diffrn_reflns_limit_h_max 54
_diffrn_reflns_limit_h_min -19
_diffrn_reflns_limit_k_max 36
_diffrn_reflns_limit_k_min -25
_diffrn_reflns_limit_l_max 58
_diffrn_reflns_limit_l_min -22
_diffrn_reflns_number 15687
_diffrn_reflns_point_group_measured_fraction_full 0.989
_diffrn_reflns_point_group_measured_fraction_max 0.976
_diffrn_reflns_theta_full 67.684
_diffrn_reflns_theta_max 72.036
_diffrn_reflns_theta_min 3.178
_diffrn_source 'Enhance (Cu) X-ray Source'
_exptl_absorpt_coefficient_mu 0.640
_exptl_absorpt_correction_T_max 1.00000
_exptl_absorpt_correction_T_min 0.25240
_exptl_absorpt_correction_type multi-scan
_exptl_absorpt_process_details
;
CrysAlisPro, Agilent Technologies,
Version 1.171.36.32 (release 02-08-2013 CrysAlis171 .NET)
(compiled Aug  2 2013,16:46:58)
Empirical absorption correction using spherical harmonics,
 implemented in SCALE3 ABSPACK scaling algorithm.
;
_exptl_crystal_colour yellow
_exptl_crystal_colour_primary yellow
_exptl_crystal_density_diffrn 0.710
_exptl_crystal_density_method 'not measured'
_exptl_crystal_description octahedral
_exptl_crystal_F_000 24328
_exptl_crystal_size_max 0.4
_exptl_crystal_size_mid 0.2
_exptl_crystal_size_min 0.2
_refine_diff_density_max 0.409
_refine_diff_density_min -0.263
_refine_diff_density_rms 0.060
_refine_ls_abs_structure_details
;
 Refined as an inversion twin.
;
_refine_ls_abs_structure_Flack 0.2(2)
_refine_ls_extinction_method none
_refine_ls_goodness_of_fit_ref 0.868
_refine_ls_hydrogen_treatment constr
_refine_ls_matrix_type full
_refine_ls_number_parameters 322
_refine_ls_number_reflns 7387
_refine_ls_number_restraints 25
_refine_ls_restrained_S_all 0.890
_refine_ls_R_factor_all 0.1252
_refine_ls_R_factor_gt 0.0954
_refine_ls_shift/su_max 0.000
_refine_ls_shift/su_mean 0.000
_refine_ls_structure_factor_coef Fsqd
_refine_ls_weighting_details 'w=1/[\s^2^(Fo^2^)+(0.1617P)^2^] where P=(Fo^2^+2Fc^2^)/3'
_refine_ls_weighting_scheme calc
_refine_ls_wR_factor_gt 0.2603
_refine_ls_wR_factor_ref 0.2877
_reflns_Friedel_coverage 0.923
_reflns_Friedel_fraction_full 0.989
_reflns_Friedel_fraction_max 0.976
_reflns_number_gt 3198
_reflns_number_total 7387
_reflns_threshold_expression 'I > 2\s(I)'
_cod_data_source_file c7cc06073d2.cif
_cod_data_source_block 1
_cod_depositor_comments
;

2024-03-12
Z value and formula fixed to values more according to usual
chemical conventions.                 miguel
;
_cod_original_formula_sum 'C288 H144 N36 Na31 O72'
_cod_original_formula_weight 5973.07
_cod_original_formula_moiety '0.13(C2304 H1152 N288 Na248 O576)'
_cod_original_formula_units_Z 8
_cod_original_cell_volume 111731(5)
_cod_original_sg_symbol_Hall 'F -4c 2 3'
_cod_database_code 7125313
_chemical_oxdiff_formula 'C H O N Na Al'
_shelx_space_group_comment
;
The symmetry employed for this shelxl refinement is uniquely defined
by the following loop, which should always be used as a source of
symmetry information in preference to the above space-group names.
They are only intended as comments.
;
_reflns_odcompleteness_completeness 65.68
_reflns_odcompleteness_iscentric 1
_reflns_odcompleteness_theta 66.97
_platon_squeeze_void_probe_radius 1.20
_olex2_refinement_description
;
1. Twinned data refinement
 Scales: 0.8(2) 0.2(2)
2. Fixed Uiso
 At 1.2 times of:
  All C(H) groups
3. Restrained distances
 C24-C21
 1.51 with sigma of 0.01
4. Uiso/Uaniso restraints and constraints
C7 \\sim C6 \\sim C5 \\sim C0AA \\sim C3: within 2A with sigma of 0.01 and
sigma for terminal atoms of 0.02
5.a Aromatic/amide H refined with riding coordinates:
 C3(H3), C6(H6), C7(H7), C11(H11), C12(H12), C14(H14), C15(H15), C19(H19),
 C20(H20), C22(H22), C23(H23), C0AA(H0AA)
;
_shelx_shelxl_version_number 2014/7
_olex2_submission_special_instructions 'No special instructions were received'

loop_
_space_group_symop_operation_xyz
'x, y, z'
'y, -x, -z+1/2'
'-x, -y, z'
'-y, x, -z+1/2'
'x, -y, -z'
'-y, -x, z+1/2'
'-x, y, -z'
'y, x, z+1/2'
'z, x, y'
'x, -z, -y+1/2'
'-z, -x, y'
'-x, z, -y+1/2'
'z, -x, -y'
'-x, -z, y+1/2'
'-z, x, -y'
'x, z, y+1/2'
'y, z, x'
'z+1/2, y, x'
'z+1/2, -y, -x'
'-z+1/2, -y, x'
'-z+1/2, y, -x'
'y, -z+1/2, -x+1/2'
'-y, -z+1/2, x+1/2'
'-y, z+1/2, -x+1/2'
'x, y+1/2, z+1/2'
'y, -x+1/2, -z+1'
'-x, -y+1/2, z+1/2'
'-y, x+1/2, -z+1'
'x, -y+1/2, -z+1/2'
'-y, -x+1/2, z+1'
'-x, y+1/2, -z+1/2'
'y, x+1/2, z+1'
'z, x+1/2, y+1/2'
'x, -z+1/2, -y+1'
'-z, -x+1/2, y+1/2'
'-x, z+1/2, -y+1'
'z, -x+1/2, -y+1/2'
'-x, -z+1/2, y+1'
'-z, x+1/2, -y+1/2'
'x, z+1/2, y+1'
'y, z+1/2, x+1/2'
'z+1/2, y+1/2, x+1/2'
'z+1/2, -y+1/2, -x+1/2'
'-z+1/2, -y+1/2, x+1/2'
'-z+1/2, y+1/2, -x+1/2'
'y, -z+1, -x+1'
'-y, -z+1, x+1'
'-y, z+1, -x+1'
'x+1/2, y, z+1/2'
'y+1/2, -x, -z+1'
'-x+1/2, -y, z+1/2'
'-y+1/2, x, -z+1'
'x+1/2, -y, -z+1/2'
'-y+1/2, -x, z+1'
'-x+1/2, y, -z+1/2'
'y+1/2, x, z+1'
'z+1/2, x, y+1/2'
'x+1/2, -z, -y+1'
'-z+1/2, -x, y+1/2'
'-x+1/2, z, -y+1'
'z+1/2, -x, -y+1/2'
'-x+1/2, -z, y+1'
'-z+1/2, x, -y+1/2'
'x+1/2, z, y+1'
'y+1/2, z, x+1/2'
'z+1, y, x+1/2'
'z+1, -y, -x+1/2'
'-z+1, -y, x+1/2'
'-z+1, y, -x+1/2'
'y+1/2, -z+1/2, -x+1'
'-y+1/2, -z+1/2, x+1'
'-y+1/2, z+1/2, -x+1'
'x+1/2, y+1/2, z'
'y+1/2, -x+1/2, -z+1/2'
'-x+1/2, -y+1/2, z'
'-y+1/2, x+1/2, -z+1/2'
'x+1/2, -y+1/2, -z'
'-y+1/2, -x+1/2, z+1/2'
'-x+1/2, y+1/2, -z'
'y+1/2, x+1/2, z+1/2'
'z+1/2, x+1/2, y'
'x+1/2, -z+1/2, -y+1/2'
'-z+1/2, -x+1/2, y'
'-x+1/2, z+1/2, -y+1/2'
'z+1/2, -x+1/2, -y'
'-x+1/2, -z+1/2, y+1/2'
'-z+1/2, x+1/2, -y'
'x+1/2, z+1/2, y+1/2'
'y+1/2, z+1/2, x'
'z+1, y+1/2, x'
'z+1, -y+1/2, -x'
'-z+1, -y+1/2, x'
'-z+1, y+1/2, -x'
'y+1/2, -z+1, -x+1/2'
'-y+1/2, -z+1, x+1/2'
'-y+1/2, z+1, -x+1/2'

loop_
_atom_site_label
_atom_site_type_symbol
_atom_site_fract_x
_atom_site_fract_y
_atom_site_fract_z
_atom_site_U_iso_or_equiv
_atom_site_adp_type
_atom_site_occupancy
_atom_site_site_symmetry_order
_atom_site_calc_flag
_atom_site_refinement_flags_posn
_atom_site_refinement_flags_adp
_atom_site_refinement_flags_occupancy
Na1 Na 0.2500 -0.2500 -0.5000 0.141(3) Uani 1 4 d S T P
Na2 Na 0.25393(10) -0.33023(15) -0.49886(10) 0.193(3) Uani 1 1 d . . .
Na3 Na 0.29680(8) -0.28677(8) -0.45824(6) 0.1135(12) Uani 1 1 d . . .
Na4 Na 0.35804(8) -0.35804(8) -0.35804(8) 0.135(2) Uani 1 3 d S T P
O1 O 0.33269(17) -0.33419(18) -0.38730(14) 0.154(3) Uani 1 1 d . . .
O2 O 0.30435(15) -0.31075(15) -0.41927(10) 0.129(2) Uani 1 1 d . . .
O3 O 0.24795(16) -0.29295(13) -0.46612(12) 0.122(2) Uani 1 1 d . . .
O4 O 0.28596(16) -0.24263(14) -0.46731(9) 0.139(3) Uani 1 1 d . . .
O5 O 0.33480(11) -0.29255(13) -0.49140(11) 0.1086(18) Uani 1 1 d . . .
O6 O 0.29968(14) -0.32476(13) -0.49143(14) 0.126(2) Uani 1 1 d . . .
N1 N 0.20663(11) -0.27564(13) -0.31645(12) 0.0804(15) Uani 1 1 d . . .
N2 N 0.15281(16) -0.31389(13) -0.34943(10) 0.0918(19) Uani 1 1 d . . .
N3 N 0.39390(12) -0.35920(12) -0.60555(11) 0.0782(14) Uani 1 1 d . . .
C1 C 0.22233(18) -0.30289(17) -0.31523(19) 0.097(2) Uani 1 1 d . . .
C2 C 0.2489(2) -0.3031(3) -0.33326(19) 0.158(5) Uani 1 1 d . . .
C3 C 0.2518(3) -0.2845(3) -0.35598(18) 0.171(4) Uani 1 1 d . U .
H3 H 0.2394 -0.2697 -0.3576 0.205 Uiso 1 1 calc R . .
C5 C 0.2898(3) -0.3128(3) -0.37425(14) 0.155(4) Uani 1 1 d . U .
C6 C 0.2855(3) -0.3314(3) -0.3514(2) 0.151(3) Uani 1 1 d . U .
H6 H 0.2956 -0.3478 -0.3502 0.182 Uiso 1 1 calc R . .
C7 C 0.26629(17) -0.32498(16) -0.33102(16) 0.097(2) Uani 1 1 d . U .
H7 H 0.2653 -0.3361 -0.3153 0.117 Uiso 1 1 calc R . .
C8 C 0.3115(2) -0.3198(2) -0.39523(16) 0.123(3) Uani 1 1 d . . .
C9 C 0.17248(16) -0.32475(15) -0.35943(15) 0.0815(19) Uani 1 1 d . . .
C10 C 0.18844(12) -0.3164(2) -0.38447(12) 0.091(2) Uani 1 1 d . . .
C11 C 0.1758(2) -0.2948(2) -0.39718(17) 0.141(5) Uani 1 1 d . . .
H11 H 0.1586 -0.2889 -0.3907 0.169 Uiso 1 1 calc R . .
C12 C 0.18771(19) -0.2811(3) -0.4197(2) 0.169(6) Uani 1 1 d . . .
H12 H 0.1796 -0.2652 -0.4271 0.203 Uiso 1 1 calc R . .
C13 C 0.2126(2) -0.29219(17) -0.43078(13) 0.105(3) Uani 1 1 d . . .
C14 C 0.2246(2) -0.3148(3) -0.4180(2) 0.149(5) Uani 1 1 d . . .
H14 H 0.2409 -0.3223 -0.4252 0.178 Uiso 1 1 calc R . .
C15 C 0.2129(2) -0.32621(19) -0.3954(3) 0.157(5) Uani 1 1 d . . .
H15 H 0.2215 -0.3412 -0.3869 0.189 Uiso 1 1 calc R . .
C16 C 0.22672(18) -0.2807(2) -0.45714(14) 0.101(3) Uani 1 1 d . . .
C17 C 0.37213(14) -0.37039(13) -0.59516(14) 0.0730(15) Uani 1 1 d . . .
C18 C 0.35982(14) -0.35771(16) -0.57038(15) 0.085(2) Uani 1 1 d . . .
C19 C 0.33616(16) -0.3671(2) -0.55876(17) 0.128(4) Uani 1 1 d . . .
H19 H 0.3276 -0.3828 -0.5661 0.153 Uiso 1 1 calc R . .
C20 C 0.3245(2) -0.35399(18) -0.53638(18) 0.155(5) Uani 1 1 d . . .
H20 H 0.3080 -0.3608 -0.5289 0.186 Uiso 1 1 calc R . .
C21 C 0.3365(3) -0.33100(18) -0.52476(14) 0.126(4) Uani 1 1 d D . .
C22 C 0.36165(18) -0.3212(2) -0.5357(2) 0.129(4) Uani 1 1 d . . .
H22 H 0.3708 -0.3062 -0.5277 0.155 Uiso 1 1 calc R . .
C23 C 0.3727(2) -0.3348(3) -0.5591(2) 0.152(5) Uani 1 1 d . . .
H23 H 0.3889 -0.3282 -0.5671 0.182 Uiso 1 1 calc R . .
C24 C 0.3199(2) -0.3158(2) -0.5012(2) 0.126(3) Uani 1 1 d D . .
C0AA C 0.2728(3) -0.2877(4) -0.3762(3) 0.194(4) Uani 1 1 d . U .
H0AA H 0.2757 -0.2745 -0.3900 0.233 Uiso 1 1 calc R . .

loop_
_atom_site_aniso_label
_atom_site_aniso_U_11
_atom_site_aniso_U_22
_atom_site_aniso_U_33
_atom_site_aniso_U_23
_atom_site_aniso_U_13
_atom_site_aniso_U_12
Na1 0.199(5) 0.199(5) 0.0259(19) 0.000 0.000 0.000
Na2 0.153(4) 0.293(7) 0.132(3) -0.070(4) 0.063(3) -0.087(5)
Na3 0.139(3) 0.131(3) 0.0701(15) -0.0377(17) -0.0007(18) 0.021(2)
Na4 0.135(2) 0.135(2) 0.135(2) -0.024(2) 0.024(2) 0.024(2)
O1 0.167(7) 0.203(8) 0.092(4) -0.023(5) 0.028(4) 0.070(7)
O2 0.159(6) 0.167(6) 0.061(3) -0.015(3) 0.027(3) 0.029(5)
O3 0.158(5) 0.114(4) 0.093(4) 0.000(3) 0.036(4) 0.025(4)
O4 0.218(7) 0.146(5) 0.054(2) -0.017(3) -0.029(3) 0.108(5)
O5 0.099(3) 0.135(5) 0.093(3) -0.046(3) 0.022(3) 0.000(4)
O6 0.123(5) 0.120(5) 0.134(5) -0.016(4) 0.040(4) -0.059(4)
N1 0.057(3) 0.105(4) 0.079(3) 0.000(3) -0.012(3) 0.013(3)
N2 0.142(5) 0.087(4) 0.046(2) -0.003(3) -0.006(3) 0.041(4)
N3 0.080(3) 0.085(3) 0.070(3) -0.027(3) 0.013(3) 0.000(3)
C1 0.104(5) 0.084(4) 0.104(6) -0.035(5) 0.037(5) -0.010(4)
C2 0.137(8) 0.248(14) 0.088(6) -0.040(8) 0.027(6) 0.059(10)
C3 0.203(10) 0.226(10) 0.086(5) 0.058(7) 0.055(6) 0.088(9)
C5 0.187(7) 0.234(9) 0.044(3) -0.006(5) 0.013(5) 0.096(7)
C6 0.165(7) 0.173(8) 0.115(6) 0.030(6) 0.029(6) 0.038(7)
C7 0.107(5) 0.098(5) 0.086(4) 0.035(4) 0.047(4) 0.039(4)
C8 0.157(9) 0.153(8) 0.060(4) -0.015(5) 0.046(5) 0.021(8)
C9 0.087(4) 0.081(4) 0.077(4) 0.028(4) -0.002(4) 0.023(4)
C10 0.056(3) 0.168(8) 0.051(3) -0.006(4) 0.006(3) -0.001(4)
C11 0.177(9) 0.155(8) 0.091(5) 0.079(6) 0.069(6) 0.094(8)
C12 0.102(6) 0.263(13) 0.142(8) 0.162(9) 0.057(6) 0.057(8)
C13 0.168(8) 0.093(5) 0.055(3) -0.025(4) 0.053(5) -0.015(5)
C14 0.105(6) 0.195(12) 0.147(9) 0.063(9) 0.029(6) 0.064(8)
C15 0.125(7) 0.099(6) 0.248(13) 0.059(8) 0.099(9) 0.066(6)
C16 0.104(5) 0.142(7) 0.057(3) 0.035(4) 0.025(4) 0.035(5)
C17 0.071(4) 0.070(4) 0.078(4) -0.019(3) 0.005(3) -0.005(3)
C18 0.063(3) 0.101(5) 0.091(4) -0.034(4) 0.009(3) -0.013(4)
C19 0.092(5) 0.161(8) 0.130(6) -0.103(6) 0.064(5) -0.063(5)
C20 0.235(12) 0.116(6) 0.115(6) -0.082(5) 0.126(7) -0.104(7)
C21 0.224(12) 0.095(5) 0.059(4) -0.038(4) -0.034(6) 0.040(7)
C22 0.096(6) 0.145(8) 0.146(8) 0.011(7) 0.011(6) -0.070(6)
C23 0.091(5) 0.225(12) 0.139(7) -0.111(9) 0.013(6) -0.057(7)
C24 0.167(9) 0.106(6) 0.106(6) -0.017(6) -0.033(7) -0.017(7)
C0AA 0.215(9) 0.252(10) 0.116(6) 0.013(8) 0.019(7) 0.088(8)

loop_
_atom_type_symbol
_atom_type_description
_atom_type_scat_dispersion_real
_atom_type_scat_dispersion_imag
_atom_type_scat_source
C C 0.0181 0.0091 'International Tables Vol C Tables 4.2.6.8 and 6.1.1.4'
H H 0.0000 0.0000 'International Tables Vol C Tables 4.2.6.8 and 6.1.1.4'
N N 0.0311 0.0180 'International Tables Vol C Tables 4.2.6.8 and 6.1.1.4'
Na Na 0.1353 0.1239 'International Tables Vol C Tables 4.2.6.8 and 6.1.1.4'
O O 0.0492 0.0322 'International Tables Vol C Tables 4.2.6.8 and 6.1.1.4'

loop_
_geom_angle_atom_site_label_1
_geom_angle_atom_site_label_2
_geom_angle_atom_site_label_3
_geom_angle
_geom_angle_site_symmetry_1
_geom_angle_site_symmetry_3
O3 Na1 O3 103.5(3) . 75_545
O3 Na1 O3 112.52(14) 75_545 28_543
O3 Na1 O3 112.52(13) . 28_543
O3 Na1 O3 112.52(14) . 50_553
O3 Na1 O3 112.52(13) 75_545 50_553
O3 Na1 O3 103.5(3) 50_553 28_543
O3 Na1 C16 26.69(19) 50_553 50_553
O3 Na1 C16 139.2(2) 28_543 .
O3 Na1 C16 88.5(3) 75_545 .
O3 Na1 C16 99.4(2) . 28_543
O3 Na1 C16 99.4(2) 75_545 50_553
O3 Na1 C16 88.5(3) 50_553 28_543
O3 Na1 C16 88.5(3) 28_543 50_553
O3 Na1 C16 88.5(3) . 75_545
O3 Na1 C16 139.2(2) 75_545 28_543
O3 Na1 C16 26.69(19) 75_545 75_545
O3 Na1 C16 26.69(19) 28_543 28_543
O3 Na1 C16 139.2(2) 50_553 75_545
O3 Na1 C16 99.4(2) 50_553 .
O3 Na1 C16 99.4(2) 28_543 75_545
O3 Na1 C16 139.2(2) . 50_553
O3 Na1 C16 26.69(19) . .
O4 Na1 O3 74.5(3) 28_543 28_543
O4 Na1 O3 81.0(2) 28_543 75_545
O4 Na1 O3 81.0(2) 75_545 50_553
O4 Na1 O3 168.5(2) 75_545 28_543
O4 Na1 O3 56.2(2) . 75_545
O4 Na1 O3 81.0(2) . 28_543
O4 Na1 O3 56.2(2) 50_553 28_543
O4 Na1 O3 81.0(2) 50_553 .
O4 Na1 O3 74.5(3) 75_545 75_545
O4 Na1 O3 168.5(2) 28_543 .
O4 Na1 O3 56.2(2) 28_543 50_553
O4 Na1 O3 56.2(2) 75_545 .
O4 Na1 O3 168.5(2) . 50_553
O4 Na1 O3 74.5(3) . .
O4 Na1 O3 168.5(2) 50_553 75_545
O4 Na1 O3 74.5(3) 50_553 50_553
O4 Na1 O4 116.25(19) 50_553 .
O4 Na1 O4 116.26(19) 28_543 75_545
O4 Na1 O4 116.26(19) 50_553 75_545
O4 Na1 O4 116.25(19) 28_543 .
O4 Na1 O4 96.6(3) 75_545 .
O4 Na1 O4 96.6(3) 50_553 28_543
O4 Na1 C16 29.6(2) 50_553 28_543
O4 Na1 C16 145.5(2) 28_543 .
O4 Na1 C16 83.2(3) 75_545 75_545
O4 Na1 C16 83.2(3) 28_543 28_543
O4 Na1 C16 29.6(2) 28_543 50_553
O4 Na1 C16 145.5(2) 75_545 28_543
O4 Na1 C16 99.5(2) 75_545 50_553
O4 Na1 C16 99.5(2) . 28_543
O4 Na1 C16 29.6(2) 75_545 .
O4 Na1 C16 83.2(3) 50_553 50_553
O4 Na1 C16 145.5(2) 50_553 75_545
O4 Na1 C16 145.5(2) . 50_553
O4 Na1 C16 29.6(2) . 75_545
O4 Na1 C16 99.5(2) 28_543 75_545
O4 Na1 C16 99.5(2) 50_553 .
O4 Na1 C16 83.2(3) . .
C16 Na1 C16 123.6(3) 75_545 28_543
C16 Na1 C16 123.6(3) 75_545 50_553
C16 Na1 C16 123.6(2) 28_543 .
C16 Na1 C16 83.9(4) 75_545 .
C16 Na1 C16 123.6(2) 50_553 .
C16 Na1 C16 83.9(4) 50_553 28_543
Na3 Na2 Na1 56.26(11) . .
Na3 Na2 Na1 58.01(14) 50_553 .
Na3 Na2 Na3 114.1(2) 50_553 .
O3 Na2 Na1 42.14(19) . .
O3 Na2 Na3 42.7(2) . .
O3 Na2 Na3 88.6(3) . 50_553
O3 Na2 O4 79.2(3) . 50_553
O4 Na2 Na1 37.10(16) 50_553 .
O4 Na2 Na3 42.59(18) 50_553 50_553
O4 Na2 Na3 80.20(18) 50_553 .
O5 Na2 Na1 92.6(3) 50_553 .
O5 Na2 Na3 48.28(19) 50_553 50_553
O5 Na2 Na3 137.7(3) 50_553 .
O5 Na2 O3 95.1(3) 50_553 .
O5 Na2 O4 90.7(3) 50_553 50_553
O6 Na2 Na1 86.2(2) . .
O6 Na2 Na3 43.05(19) . .
O6 Na2 Na3 129.1(3) . 50_553
O6 Na2 O3 85.7(3) . .
O6 Na2 O4 86.8(3) . 50_553
O6 Na2 O5 177.1(4) . 50_553
Na1 Na3 Na2 66.75(14) . .
Na2 Na3 Na1 69.58(12) 28_543 .
Na2 Na3 Na2 107.04(14) 28_543 .
O2 Na3 Na1 148.1(2) . .
O2 Na3 Na2 139.5(3) . 28_543
O2 Na3 Na2 104.7(3) . .
O2 Na3 O3 103.2(3) . .
O2 Na3 O5 111.6(3) . .
O2 Na3 O6 98.9(3) . .
O2 Na3 C24 107.8(3) . .
O3 Na3 Na1 48.81(16) . .
O3 Na3 Na2 117.2(2) . 28_543
O3 Na3 Na2 42.80(17) . .
O3 Na3 O5 128.0(2) . .
O3 Na3 O6 81.9(2) . .
O3 Na3 C24 102.4(3) . .
O4 Na3 Na1 41.88(18) . .
O4 Na3 Na2 108.6(2) . .
O4 Na3 Na2 54.6(2) . 28_543
O4 Na3 O2 134.0(2) . .
O4 Na3 O3 81.8(3) . .
O4 Na3 O5 99.0(3) . .
O4 Na3 O6 126.9(2) . .
O4 Na3 C24 115.8(3) . .
O5 Na3 Na1 99.46(17) . .
O5 Na3 Na2 90.47(16) . .
O5 Na3 Na2 44.55(18) . 28_543
O5 Na3 C24 31.0(2) . .
O6 Na3 Na1 92.3(2) . .
O6 Na3 Na2 39.09(19) . .
O6 Na3 Na2 90.44(18) . 28_543
O6 Na3 O5 56.1(2) . .
O6 Na3 C24 25.2(2) . .
C24 Na3 Na1 94.9(2) . .
C24 Na3 Na2 68.2(2) . 28_543
C24 Na3 Na2 61.0(2) . .
O1 Na4 O1 113.82(18) 11 48_544
O1 Na4 O1 113.81(18) . 11
O1 Na4 O1 113.82(18) . 48_544
C8 O1 Na4 155.8(6) . .
C8 O2 Na3 167.7(8) . .
Na2 O3 Na1 100.1(3) . .
Na3 O3 Na1 87.9(2) . .
Na3 O3 Na2 94.5(3) . .
C16 O3 Na1 82.9(5) . .
C16 O3 Na2 132.3(7) . .
C16 O3 Na3 133.2(6) . .
Na1 O4 Na2 99.66(19) . 28_543
Na3 O4 Na1 99.1(3) . .
Na3 O4 Na2 82.8(2) . 28_543
C16 O4 Na1 92.0(4) 75_545 .
C16 O4 Na2 128.4(6) 75_545 28_543
C16 O4 Na3 144.7(6) 75_545 .
Na2 O5 Na3 87.2(3) 28_543 .
C24 O5 Na2 131.0(6) . 28_543
C24 O5 Na3 85.9(5) . .
Na2 O6 Na3 97.9(3) . .
C24 O6 Na2 143.0(7) . .
C24 O6 Na3 92.1(6) . .
C1 N1 C1 109.5(8) 81_545 .
C9 N2 C9 116.7(7) . 81_545
C17 N3 C17 116.0(6) . 13_654
N1 C1 N1 121.8(7) 65_554 .
N1 C1 C2 114.0(9) 65_554 .
N1 C1 C2 113.4(9) . .
C3 C2 C1 120.5(11) . .
C7 C2 C1 118.3(11) . .
C7 C2 C3 119.6(9) . .
C2 C3 H3 119.0 . .
C0AA C3 C2 122.0(12) . .
C0AA C3 H3 119.0 . .
C6 C5 C8 118.9(10) . .
C6 C5 C0AA 118.7(10) . .
C0AA C5 C8 122.4(10) . .
C5 C6 H6 119.9 . .
C7 C6 C5 120.3(11) . .
C7 C6 H6 119.9 . .
C2 C7 C6 122.1(8) . .
C2 C7 H7 118.9 . .
C6 C7 H7 118.9 . .
O1 C8 C5 118.3(8) . .
O2 C8 O1 131.4(8) . .
O2 C8 C5 110.2(10) . .
N2 C9 N2 123.2(7) . 65_554
N2 C9 C10 108.2(7) 65_554 .
N2 C9 C10 128.6(6) . .
C11 C10 C9 110.2(6) . .
C11 C10 C15 118.5(8) . .
C15 C10 C9 131.3(8) . .
C10 C11 H11 118.9 . .
C10 C11 C12 122.3(8) . .
C12 C11 H11 118.9 . .
C11 C12 H12 121.2 . .
C11 C12 C13 117.5(8) . .
C13 C12 H12 121.2 . .
C12 C13 C16 123.3(8) . .
C14 C13 C12 119.0(7) . .
C14 C13 C16 117.6(8) . .
C13 C14 H14 119.8 . .
C15 C14 C13 120.4(9) . .
C15 C14 H14 119.8 . .
C10 C15 H15 119.0 . .
C14 C15 C10 122.0(9) . .
C14 C15 H15 119.0 . .
O3 C16 Na1 70.4(4) . .
O3 C16 O4 128.6(7) . 75_545
O3 C16 C13 118.4(7) . .
O4 C16 Na1 58.5(4) 75_545 .
O4 C16 C13 113.0(7) 75_545 .
C13 C16 Na1 168.8(6) . .
N3 C17 N3 124.0(6) . 47_533
N3 C17 C18 117.7(6) 47_533 .
N3 C17 C18 118.3(6) . .
C19 C18 C17 122.7(6) . .
C19 C18 C23 119.1(7) . .
C23 C18 C17 118.2(7) . .
C18 C19 H19 119.4 . .
C18 C19 C20 121.3(7) . .
C20 C19 H19 119.4 . .
C19 C20 H20 119.3 . .
C21 C20 C19 121.4(8) . .
C21 C20 H20 119.3 . .
C20 C21 C22 118.9(8) . .
C20 C21 C24 117.2(10) . .
C22 C21 C24 123.8(9) . .
C21 C22 H22 121.0 . .
C21 C22 C23 118.1(9) . .
C23 C22 H22 121.0 . .
C18 C23 C22 121.3(9) . .
C18 C23 H23 119.4 . .
C22 C23 H23 119.4 . .
O5 C24 Na3 63.0(4) . .
O5 C24 C21 110.7(8) . .
O6 C24 Na3 62.7(5) . .
O6 C24 O5 125.6(8) . .
O6 C24 C21 123.2(9) . .
C21 C24 Na3 173.2(7) . .
C3 C0AA C5 116.6(12) . .
C3 C0AA H0AA 121.7 . .
C5 C0AA H0AA 121.7 . .

loop_
_geom_bond_atom_site_label_1
_geom_bond_atom_site_label_2
_geom_bond_distance
_geom_bond_site_symmetry_2
Na1 O3 2.637(6) .
Na1 O3 2.637(6) 28_543
Na1 O3 2.637(6) 50_553
Na1 O3 2.637(6) 75_545
Na1 O4 2.368(6) 50_553
Na1 O4 2.368(6) .
Na1 O4 2.368(6) 28_543
Na1 O4 2.368(6) 75_545
Na1 C16 2.776(7) 75_545
Na1 C16 2.776(7) .
Na1 C16 2.776(7) 28_543
Na1 C16 2.776(7) 50_553
Na2 Na3 3.531(6) .
Na2 Na3 3.272(8) 50_553
Na2 O3 2.407(8) .
Na2 O4 2.689(10) 50_553
Na2 O5 2.298(8) 50_553
Na2 O6 2.248(8) .
Na3 Na2 3.272(8) 28_543
Na3 O2 2.234(7) .
Na3 O3 2.402(9) .
Na3 O4 2.232(7) .
Na3 O5 2.445(6) .
Na3 O6 2.434(7) .
Na3 C24 2.736(10) .
Na4 O1 2.190(9) 11
Na4 O1 2.190(9) 48_544
Na4 O1 2.190(9) .
O1 C8 1.290(12) .
O2 C8 1.285(12) .
O3 C16 1.257(9) .
O4 Na2 2.688(10) 28_543
O4 C16 1.370(9) 75_545
O5 Na2 2.298(8) 28_543
O5 C24 1.413(10) .
O6 C24 1.164(11) .
N1 C1 1.243(10) 81_545
N1 C1 1.516(9) .
N2 C9 1.480(8) 81_545
N2 C9 1.185(8) .
N3 C17 1.417(7) 13_654
N3 C17 1.281(8) .
C1 N1 1.243(10) 65_554
C1 C2 1.547(13) .
C2 C3 1.423(15) .
C2 C7 1.349(13) .
C3 H3 0.9300 .
C3 C0AA 1.411(16) .
C5 C6 1.434(15) .
C5 C8 1.492(12) .
C5 C0AA 1.467(17) .
C6 H6 0.9300 .
C6 C7 1.382(12) .
C7 H7 0.9300 .
C9 N2 1.480(8) 65_554
C9 C10 1.486(9) .
C10 C11 1.348(11) .
C10 C15 1.373(10) .
C11 H11 0.9300 .
C11 C12 1.392(10) .
C12 H12 0.9300 .
C12 C13 1.416(13) .
C13 C14 1.379(12) .
C13 C16 1.543(9) .
C14 H14 0.9300 .
C14 C15 1.345(13) .
C15 H15 0.9300 .
C16 O4 1.370(9) 75_545
C17 N3 1.417(7) 47_533
C17 C18 1.466(8) .
C18 C19 1.348(9) .
C18 C23 1.376(11) .
C19 H19 0.9300 .
C19 C20 1.371(9) .
C20 H20 0.9300 .
C20 C21 1.369(11) .
C21 C22 1.402(13) .
C21 C24 1.567(10) .
C22 H22 0.9300 .
C22 C23 1.408(13) .
C23 H23 0.9300 .
C0AA H0AA 0.9300 .

loop_
_geom_torsion_atom_site_label_1
_geom_torsion_atom_site_label_2
_geom_torsion_atom_site_label_3
_geom_torsion_atom_site_label_4
_geom_torsion
_geom_torsion_site_symmetry_1
_geom_torsion_site_symmetry_4
Na1 O3 C16 O4 6.0(10) . 75_545
Na1 O3 C16 C13 -172.3(8) . .
Na2 O3 C16 Na1 -97.2(6) . .
Na2 O3 C16 O4 -91.2(13) . 75_545
Na2 O3 C16 C13 90.5(9) . .
Na2 O5 C24 Na3 -82.7(6) 28_543 .
Na2 O5 C24 O6 -88.1(12) 28_543 .
Na2 O5 C24 C21 100.0(8) 28_543 .
Na2 O6 C24 Na3 106.0(11) . .
Na2 O6 C24 O5 111.5(11) . .
Na2 O6 C24 C21 -77.7(15) . .
Na3 O2 C8 O1 -93(3) . .
Na3 O2 C8 C5 90(3) . .
Na3 O3 C16 Na1 80.3(6) . .
Na3 O3 C16 O4 86.4(11) . 75_545
Na3 O3 C16 C13 -92.0(11) . .
Na3 O5 C24 O6 -5.5(11) . .
Na3 O5 C24 C21 -177.3(7) . .
Na3 O6 C24 O5 5.5(11) . .
Na3 O6 C24 C21 176.3(8) . .
Na4 O1 C8 O2 -172.9(12) . .
Na4 O1 C8 C5 4(3) . .
N1 C1 C2 C3 -22.6(15) . .
N1 C1 C2 C3 -167.8(11) 65_554 .
N1 C1 C2 C7 171.8(9) . .
N1 C1 C2 C7 26.5(14) 65_554 .
N2 C9 C10 C11 -5.9(13) . .
N2 C9 C10 C11 176.6(8) 65_554 .
N2 C9 C10 C15 172.2(11) . .
N2 C9 C10 C15 -5.2(13) 65_554 .
N3 C17 C18 C19 176.6(8) . .
N3 C17 C18 C19 -3.7(12) 47_533 .
N3 C17 C18 C23 178.2(8) 47_533 .
N3 C17 C18 C23 -1.6(12) . .
C1 N1 C1 N1 -41.9(13) 81_545 65_554
C1 N1 C1 C2 175.9(6) 81_545 .
C1 C2 C3 C0AA -166.9(13) . .
C1 C2 C7 C6 160.1(10) . .
C2 C3 C0AA C5 6(2) . .
C3 C2 C7 C6 -5.7(19) . .
C5 C6 C7 C2 7.7(19) . .
C6 C5 C8 O1 -29.1(18) . .
C6 C5 C8 O2 148.2(11) . .
C6 C5 C0AA C3 -4(2) . .
C7 C2 C3 C0AA -1(2) . .
C8 C5 C6 C7 177.5(11) . .
C8 C5 C0AA C3 175.9(13) . .
C9 N2 C9 N2 -4.8(15) 81_545 65_554
C9 N2 C9 C10 178.1(4) 81_545 .
C9 C10 C11 C12 173.8(12) . .
C9 C10 C15 C14 -177.3(11) . .
C10 C11 C12 C13 6(2) . .
C11 C10 C15 C14 0.7(19) . .
C11 C12 C13 C14 -3.6(18) . .
C11 C12 C13 C16 174.7(11) . .
C12 C13 C14 C15 0.0(19) . .
C12 C13 C16 Na1 44(4) . .
C12 C13 C16 O3 -176.4(10) . .
C12 C13 C16 O4 5.1(14) . 75_545
C13 C14 C15 C10 2(2) . .
C14 C13 C16 Na1 -138(3) . .
C14 C13 C16 O3 1.9(15) . .
C14 C13 C16 O4 -176.7(9) . 75_545
C15 C10 C11 C12 -4.6(18) . .
C16 C13 C14 C15 -178.4(12) . .
C17 N3 C17 N3 0.7(13) 13_654 47_533
C17 N3 C17 C18 -179.5(4) 13_654 .
C17 C18 C19 C20 -176.8(10) . .
C17 C18 C23 C22 178.6(9) . .
C18 C19 C20 C21 -0.7(18) . .
C19 C18 C23 C22 0.4(16) . .
C19 C20 C21 C22 -1.6(17) . .
C19 C20 C21 C24 174.0(10) . .
C20 C21 C22 C23 3.1(15) . .
C20 C21 C24 O5 -179.7(9) . .
C20 C21 C24 O6 8.2(15) . .
C21 C22 C23 C18 -2.6(16) . .
C22 C21 C24 O5 -4.4(12) . .
C22 C21 C24 O6 -176.4(10) . .
C23 C18 C19 C20 1.3(16) . .
C24 C21 C22 C23 -172.1(9) . .
C0AA C5 C6 C7 -2.5(19) . .
C0AA C5 C8 O1 151.0(12) . .
C0AA C5 C8 O2 -31.8(17) . .

loop_
_platon_squeeze_void_nr
_platon_squeeze_void_average_x
_platon_squeeze_void_average_y
_platon_squeeze_void_average_z
_platon_squeeze_void_volume
_platon_squeeze_void_count_electrons
_platon_squeeze_void_content
1 0.000 0.000 0.000 108 33 ' '
2 0.500 0.000 0.000 108 33 ' '
3 0.314 -0.015 0.104 62959 20088 ' '
4 0.000 0.000 0.500 108 33 ' '
5 0.500 0.000 0.500 108 33 ' '
6 0.000 0.500 0.000 108 33 ' '
7 0.500 0.500 0.000 108 33 ' '
8 0.000 0.500 0.500 108 33 ' '
9 0.500 0.500 0.500 108 33 ' '

loop_
_twin_individual_id
_twin_individual_mass_fraction_refined
1 0.8(2)
2 0.2(2)
